data_4515075
loop_
_publ_author_name
'Zehra, Siffeen'
'Roisnel, Thierry'
'Arjmand, Farukh'

_publ_section_title
;
 Enantiomeric Amino Acid Schiff Base Copper(II) Complexes as a New Class
 of RNA-Targeted Metallo-Intercalators: Single X-ray Crystal Structural
 Details, Comparative in Vitro DNA/RNA Binding Profile, Cleavage, and
 Cytotoxicity
;
_journal_issue 4
_journal_name_full 'ACS Omega'
_journal_page_first 7691
_journal_paper_doi 10.1021/acsomega.9b00131
_journal_volume 4
_journal_year 2019
_chemical_absolute_configuration ad
_chemical_compound_source 'synthesis as described'
_chemical_formula_moiety 'C16 H15 Cu N O3'
_chemical_formula_sum 'C16 H15 Cu N O3'
_chemical_formula_weight 332.83
_space_group_crystal_system orthorhombic
_space_group_IT_number 19
_space_group_name_Hall 'P 2ac 2ab'
_space_group_name_H-M_alt 'P 21 21 21'
_symmetry_space_group_name_Hall 'P 2ac 2ab'
_symmetry_space_group_name_H-M 'P 21 21 21'
_atom_sites_solution_hydrogens geom
_cell_angle_alpha 90
_cell_angle_beta 90
_cell_angle_gamma 90
_cell_formula_units_Z 4
_cell_length_a 5.0732(2)
_cell_length_b 12.2596(7)
_cell_length_c 21.8597(12)
_cell_measurement_reflns_used 9339
_cell_measurement_temperature 150
_cell_measurement_theta_max 27.41
_cell_measurement_theta_min 2.50
_cell_measurement_wavelength 0.71073
_cell_volume 1359.57(12)
_computing_cell_refinement 'APEX3 (Bruker, 2015); SAINT (Bruker, 2014)'
_computing_data_collection 'SAINT (Bruker, 2014)'
_computing_data_reduction 'SAINT (Bruker, 2014)'
_computing_molecular_graphics 'SXGRAPH (Farrugia, 1999), Mercury (CSD, 2016)'
_computing_publication_material 'CRYSCALC (T. Roisnel, local program, 2018)'
_computing_structure_refinement 'SHELXL-2017/1 (Sheldrick, 2017)'
_computing_structure_solution 'SHELXT (Sheldrick, 2015)'
_diffrn_ambient_temperature 150
_diffrn_detector '(CMOS) PHOTON 100'
_diffrn_measured_fraction_theta_full 0.997
_diffrn_measured_fraction_theta_max 0.997
_diffrn_measurement_device_type 'D8 VENTURE Bruker AXS'
_diffrn_measurement_method 'rotation images'
_diffrn_radiation_monochromator 'multilayer monochromator'
_diffrn_radiation_probe x-ray
_diffrn_radiation_source 'Incoatec microfocus sealed tube'
_diffrn_radiation_type MoK\a
_diffrn_radiation_wavelength 0.71073
_diffrn_reflns_av_R_equivalents 0.0277
_diffrn_reflns_av_unetI/netI 0.0334
_diffrn_reflns_limit_h_max 6
_diffrn_reflns_limit_h_min -5
_diffrn_reflns_limit_k_max 15
_diffrn_reflns_limit_k_min -15
_diffrn_reflns_limit_l_max 28
_diffrn_reflns_limit_l_min -28
_diffrn_reflns_number 8911
_diffrn_reflns_theta_full 25.242
_diffrn_reflns_theta_max 27.447
_diffrn_reflns_theta_min 3.252
_exptl_absorpt_coefficient_mu 1.615
_exptl_absorpt_correction_T_max 0.960
_exptl_absorpt_correction_T_min 0.809
_exptl_absorpt_correction_type multi-scan
_exptl_absorpt_process_details
;
  [Sheldrick, G.M. (2014). SADABS Bruker AXS Inc., Madison, Wisconsin, USA]
;
_exptl_crystal_colour green
_exptl_crystal_density_diffrn 1.626
_exptl_crystal_description stick
_exptl_crystal_F_000 684
_exptl_crystal_size_max 0.380
_exptl_crystal_size_mid 0.030
_exptl_crystal_size_min 0.025
_refine_diff_density_max 0.266
_refine_diff_density_min -0.438
_refine_diff_density_rms 0.064
_refine_ls_abs_structure_details
;
Flack x determined using 1195 quotients [(I+)-(I-)]/[(I+)+(I-)]
(Parsons, Flack and Wagner, Acta Cryst. B69 (2013) 249-259).
;
_refine_ls_abs_structure_Flack -0.002(6)
_refine_ls_extinction_method none
_refine_ls_goodness_of_fit_ref 1.095
_refine_ls_hydrogen_treatment constr
_refine_ls_matrix_type full
_refine_ls_number_parameters 192
_refine_ls_number_reflns 3103
_refine_ls_number_restraints 0
_refine_ls_restrained_S_all 1.095
_refine_ls_R_factor_all 0.0261
_refine_ls_R_factor_gt 0.0234
_refine_ls_shift/su_max 0.001
_refine_ls_shift/su_mean 0.000
_refine_ls_structure_factor_coef Fsqd
_refine_ls_weighting_details 'w=1/[\s^2^(Fo^2^)+(0.0172P)^2^+0.9397P] where P=(Fo^2^+2Fc^2^)/3'
_refine_ls_weighting_scheme calc
_refine_ls_wR_factor_gt 0.0564
_refine_ls_wR_factor_ref 0.0576
_reflns_Friedel_coverage 0.696
_reflns_Friedel_fraction_full 0.998
_reflns_Friedel_fraction_max 0.997
_reflns_number_gt 2954
_reflns_number_total 3103
_reflns_threshold_expression >2sigma(I)
_cod_data_source_file SZ42_150K_01fev18_D8VMo_archive.cif
_cod_data_source_block SZ42
_cod_database_code 4515075

loop_
_space_group_symop_operation_xyz
'x, y, z'
'-x+1/2, -y, z+1/2'
'-x, y+1/2, -z+1/2'
'x+1/2, -y+1/2, -z'

loop_
_atom_site_label
_atom_site_type_symbol
_atom_site_fract_x
_atom_site_fract_y
_atom_site_fract_z
_atom_site_U_iso_or_equiv
_atom_site_adp_type
_atom_site_occupancy
_atom_site_site_symmetry_order
_atom_site_calc_flag
_atom_site_refinement_flags_posn
_atom_site_refinement_flags_adp
Cu1 Cu 0.46491(6) 0.28240(3) 0.55526(2) 0.00761(9) Uani 1 1 d . .
O1 O 0.7902(4) 0.31439(15) 0.50560(9) 0.0095(4) Uani 1 1 d . .
C2 C 0.9389(6) 0.3917(2) 0.52796(11) 0.0076(5) Uani 1 1 d . .
O3 O 1.1603(4) 0.41117(16) 0.50842(10) 0.0114(4) Uani 1 1 d . .
C4 C 0.8176(6) 0.4576(2) 0.57986(12) 0.0080(5) Uani 1 1 d . .
H4 H 0.957260 0.476520 0.610343 0.010 Uiso 1 1 calc R U
C5 C 0.6893(5) 0.5639(2) 0.55523(14) 0.0112(5) Uani 1 1 d . .
H5 H 0.545551 0.543000 0.526217 0.013 Uiso 1 1 calc R U
C6 C 0.8879(7) 0.6336(3) 0.52052(16) 0.0215(7) Uani 1 1 d . .
H6A H 1.035707 0.651721 0.547523 0.032 Uiso 1 1 calc R U
H6B H 0.802464 0.700855 0.506656 0.032 Uiso 1 1 calc R U
H6C H 0.953319 0.592892 0.485029 0.032 Uiso 1 1 calc R U
C7 C 0.5668(7) 0.6294(2) 0.60713(14) 0.0185(6) Uani 1 1 d . .
H7A H 0.510256 0.700699 0.591700 0.028 Uiso 1 1 calc R U
H7B H 0.697176 0.639619 0.639703 0.028 Uiso 1 1 calc R U
H7C H 0.414025 0.589971 0.623392 0.028 Uiso 1 1 calc R U
N8 N 0.6180(5) 0.38836(19) 0.60906(10) 0.0082(5) Uani 1 1 d . .
O11 O 0.2265(4) 0.23257(18) 0.61558(9) 0.0137(4) Uani 1 1 d . .
C12 C 0.2046(6) 0.2664(2) 0.67204(12) 0.0109(5) Uani 1 1 d . .
C13 C 0.0020(6) 0.2156(3) 0.70785(12) 0.0158(5) Uani 1 1 d . .
H13 H -0.098135 0.157932 0.690468 0.019 Uiso 1 1 calc R U
C14 C -0.0497(7) 0.2478(2) 0.76566(13) 0.0164(6) Uani 1 1 d . .
H14 H -0.187665 0.212981 0.787607 0.020 Uiso 1 1 calc R U
C15 C 0.0958(6) 0.3323(2) 0.79474(13) 0.0121(6) Uani 1 1 d . .
C16 C 0.0331(7) 0.3671(2) 0.85488(12) 0.0171(6) Uani 1 1 d . .
H16 H -0.111558 0.334723 0.875670 0.020 Uiso 1 1 calc R U
C17 C 0.1774(7) 0.4465(3) 0.88348(14) 0.0191(7) Uani 1 1 d . .
H17 H 0.131279 0.469975 0.923489 0.023 Uiso 1 1 calc R U
C18 C 0.3932(7) 0.4927(3) 0.85326(13) 0.0182(7) Uani 1 1 d . .
H18 H 0.498253 0.545657 0.873548 0.022 Uiso 1 1 calc R U
C19 C 0.4554(7) 0.4618(2) 0.79398(12) 0.0146(6) Uani 1 1 d . .
H19 H 0.600234 0.495683 0.774036 0.017 Uiso 1 1 calc R U
C20 C 0.3094(6) 0.3815(2) 0.76240(13) 0.0106(6) Uani 1 1 d . .
C21 C 0.3607(6) 0.3480(2) 0.69984(13) 0.0102(5) Uani 1 1 d . .
C22 C 0.5673(6) 0.4011(2) 0.66672(12) 0.0091(5) Uani 1 1 d . .
H22 H 0.676645 0.450035 0.688916 0.011 Uiso 1 1 calc R U

loop_
_atom_site_aniso_label
_atom_site_aniso_U_11
_atom_site_aniso_U_22
_atom_site_aniso_U_33
_atom_site_aniso_U_23
_atom_site_aniso_U_13
_atom_site_aniso_U_12
Cu1 0.00800(14) 0.00884(15) 0.00600(14) -0.00271(12) 0.00045(11) -0.00174(12)
O1 0.0088(9) 0.0094(10) 0.0101(9) -0.0041(7) -0.0004(8) -0.0006(7)
C2 0.0091(13) 0.0083(12) 0.0053(11) 0.0013(9) -0.0009(10) 0.0017(11)
O3 0.0093(10) 0.0110(10) 0.0138(10) 0.0004(8) 0.0034(8) 0.0000(8)
C4 0.0088(13) 0.0080(13) 0.0073(12) 0.0000(10) 0.0022(10) -0.0031(10)
C5 0.0130(13) 0.0083(12) 0.0123(12) -0.0007(12) 0.0000(12) 0.0014(10)
C6 0.0232(17) 0.0125(15) 0.0288(18) 0.0073(13) 0.0079(13) 0.0030(12)
C7 0.0229(16) 0.0117(14) 0.0208(15) -0.0030(11) 0.0058(13) 0.0035(13)
N8 0.0088(11) 0.0084(11) 0.0072(10) -0.0001(9) 0.0013(9) -0.0007(9)
O11 0.0171(10) 0.0156(11) 0.0085(9) -0.0039(8) 0.0017(7) -0.0066(9)
C12 0.0125(13) 0.0117(14) 0.0087(12) 0.0003(11) 0.0010(10) -0.0009(11)
C13 0.0167(15) 0.0185(13) 0.0121(12) 0.0011(11) -0.0003(11) -0.0059(15)
C14 0.0146(13) 0.0215(15) 0.0130(13) 0.0058(10) 0.0048(11) -0.0019(12)
C15 0.0119(15) 0.0171(14) 0.0073(12) 0.0026(11) 0.0010(10) 0.0047(11)
C16 0.0192(15) 0.0228(15) 0.0092(13) 0.0025(11) 0.0045(12) 0.0049(14)
C17 0.0271(18) 0.0247(17) 0.0055(13) -0.0024(12) 0.0014(12) 0.0091(14)
C18 0.0245(18) 0.0193(16) 0.0109(14) -0.0041(12) -0.0028(12) 0.0048(13)
C19 0.0175(14) 0.0163(14) 0.0099(12) -0.0022(10) 0.0024(12) 0.0020(13)
C20 0.0128(14) 0.0108(13) 0.0081(13) 0.0016(10) 0.0008(10) 0.0031(11)
C21 0.0127(13) 0.0107(13) 0.0072(12) 0.0006(10) 0.0006(10) 0.0014(11)
C22 0.0108(13) 0.0079(12) 0.0086(12) -0.0019(10) -0.0018(11) -0.0004(11)

loop_
_atom_type_symbol
_atom_type_description
_atom_type_scat_dispersion_real
_atom_type_scat_dispersion_imag
_atom_type_scat_source
C C 0.0033 0.0016 'International Tables Vol C Tables 4.2.6.8 and 6.1.1.4'
H H 0.0000 0.0000 'International Tables Vol C Tables 4.2.6.8 and 6.1.1.4'
Cu Cu 0.3201 1.2651 'International Tables Vol C Tables 4.2.6.8 and 6.1.1.4'
N N 0.0061 0.0033 'International Tables Vol C Tables 4.2.6.8 and 6.1.1.4'
O O 0.0106 0.0060 'International Tables Vol C Tables 4.2.6.8 and 6.1.1.4'

loop_
_geom_angle_atom_site_label_1
_geom_angle_atom_site_label_2
_geom_angle_atom_site_label_3
_geom_angle
_geom_angle_site_symmetry_1
_geom_angle_site_symmetry_3
O11 Cu1 N8 92.88(9) . .
O11 Cu1 O1 89.35(8) . 4_456
N8 Cu1 O1 173.91(9) . 4_456
O11 Cu1 O1 164.38(9) . .
N8 Cu1 O1 82.34(9) . .
O1 Cu1 O1 96.93(5) 4_456 .
O11 Cu1 O3 95.56(8) . 1_455
N8 Cu1 O3 94.34(9) . 1_455
O1 Cu1 O3 79.80(7) 4_456 1_455
O1 Cu1 O3 99.61(7) . 1_455
C2 O1 Cu1 115.18(18) . 4_556
C2 O1 Cu1 114.38(17) . .
Cu1 O1 Cu1 127.52(10) 4_556 .
O3 C2 O1 122.7(3) . .
O3 C2 C4 121.8(2) . .
O1 C2 C4 115.5(2) . .
C2 O3 Cu1 108.00(16) . 1_655
N8 C4 C2 107.2(2) . .
N8 C4 C5 110.3(2) . .
C2 C4 C5 110.9(2) . .
N8 C4 H4 109.5 . .
C2 C4 H4 109.5 . .
C5 C4 H4 109.5 . .
C7 C5 C6 110.2(2) . .
C7 C5 C4 110.8(2) . .
C6 C5 C4 111.5(2) . .
C7 C5 H5 108.1 . .
C6 C5 H5 108.1 . .
C4 C5 H5 108.1 . .
C5 C6 H6A 109.5 . .
C5 C6 H6B 109.5 . .
H6A C6 H6B 109.5 . .
C5 C6 H6C 109.5 . .
H6A C6 H6C 109.5 . .
H6B C6 H6C 109.5 . .
C5 C7 H7A 109.5 . .
C5 C7 H7B 109.5 . .
H7A C7 H7B 109.5 . .
C5 C7 H7C 109.5 . .
H7A C7 H7C 109.5 . .
H7B C7 H7C 109.5 . .
C22 N8 C4 119.4(2) . .
C22 N8 Cu1 126.7(2) . .
C4 N8 Cu1 113.87(17) . .
C12 O11 Cu1 127.62(19) . .
O11 C12 C21 125.7(3) . .
O11 C12 C13 116.0(3) . .
C21 C12 C13 118.3(3) . .
C14 C13 C12 121.5(3) . .
C14 C13 H13 119.2 . .
C12 C13 H13 119.2 . .
C13 C14 C15 122.1(3) . .
C13 C14 H14 119.0 . .
C15 C14 H14 119.0 . .
C16 C15 C14 121.1(3) . .
C16 C15 C20 120.2(3) . .
C14 C15 C20 118.7(3) . .
C17 C16 C15 121.1(3) . .
C17 C16 H16 119.4 . .
C15 C16 H16 119.4 . .
C16 C17 C18 119.4(3) . .
C16 C17 H17 120.3 . .
C18 C17 H17 120.3 . .
C19 C18 C17 120.6(3) . .
C19 C18 H18 119.7 . .
C17 C18 H18 119.7 . .
C18 C19 C20 121.9(3) . .
C18 C19 H19 119.1 . .
C20 C19 H19 119.1 . .
C19 C20 C15 116.8(3) . .
C19 C20 C21 124.3(3) . .
C15 C20 C21 118.9(3) . .
C12 C21 C22 121.0(3) . .
C12 C21 C20 120.4(3) . .
C22 C21 C20 118.6(3) . .
N8 C22 C21 125.6(3) . .
N8 C22 H22 117.2 . .
C21 C22 H22 117.2 . .

loop_
_geom_bond_atom_site_label_1
_geom_bond_atom_site_label_2
_geom_bond_distance
_geom_bond_site_symmetry_2
Cu1 O11 1.891(2) .
Cu1 N8 1.917(2) .
Cu1 O1 1.9909(19) 4_456
Cu1 O1 2.014(2) .
Cu1 O3 2.435(2) 1_455
O1 C2 1.306(3) .
C2 O3 1.225(3) .
C2 C4 1.523(4) .
C4 N8 1.468(3) .
C4 C5 1.553(4) .
C4 H4 1.0000 .
C5 C7 1.522(4) .
C5 C6 1.523(4) .
C5 H5 1.0000 .
C6 H6A 0.9800 .
C6 H6B 0.9800 .
C6 H6C 0.9800 .
C7 H7A 0.9800 .
C7 H7B 0.9800 .
C7 H7C 0.9800 .
N8 C22 1.296(3) .
O11 C12 1.307(3) .
C12 C21 1.413(4) .
C12 C13 1.434(4) .
C13 C14 1.350(4) .
C13 H13 0.9500 .
C14 C15 1.422(4) .
C14 H14 0.9500 .
C15 C16 1.418(4) .
C15 C20 1.427(4) .
C16 C17 1.369(5) .
C16 H16 0.9500 .
C17 C18 1.399(5) .
C17 H17 0.9500 .
C18 C19 1.386(4) .
C18 H18 0.9500 .
C19 C20 1.412(4) .
C19 H19 0.9500 .
C20 C21 1.452(4) .
C21 C22 1.431(4) .
C22 H22 0.9500 .

loop_
_geom_hbond_atom_site_label_D
_geom_hbond_atom_site_label_H
_geom_hbond_atom_site_label_A
_geom_hbond_distance_DH
_geom_hbond_distance_HA
_geom_hbond_distance_DA
_geom_hbond_angle_DHA
_geom_hbond_site_symmetry_A
_geom_hbond_publ_flag
C5 H5 O3 1.00 2.57 3.429(3) 144.4 1_455 yes

loop_
_geom_torsion_atom_site_label_1
_geom_torsion_atom_site_label_2
_geom_torsion_atom_site_label_3
_geom_torsion_atom_site_label_4
_geom_torsion
_geom_torsion_site_symmetry_1
_geom_torsion_site_symmetry_4
Cu1 O1 C2 O3 7.5(3) 4_556 .
Cu1 O1 C2 O3 169.7(2) . .
Cu1 O1 C2 C4 -173.10(17) 4_556 .
Cu1 O1 C2 C4 -10.9(3) . .
O1 C2 O3 Cu1 -81.8(3) . 1_655
C4 C2 O3 Cu1 98.8(2) . 1_655
O3 C2 C4 N8 -155.9(2) . .
O1 C2 C4 N8 24.8(3) . .
O3 C2 C4 C5 83.7(3) . .
O1 C2 C4 C5 -95.7(3) . .
N8 C4 C5 C7 61.1(3) . .
C2 C4 C5 C7 179.7(2) . .
N8 C4 C5 C6 -175.8(2) . .
C2 C4 C5 C6 -57.1(3) . .
C2 C4 N8 C22 150.4(3) . .
C5 C4 N8 C22 -88.8(3) . .
C2 C4 N8 Cu1 -27.8(3) . .
C5 C4 N8 Cu1 93.1(2) . .
N8 Cu1 O11 C12 -1.1(3) . .
O1 Cu1 O11 C12 -175.4(2) 4_456 .
O1 Cu1 O11 C12 70.6(4) . .
O3 Cu1 O11 C12 -95.7(2) 1_455 .
Cu1 O11 C12 C21 -0.8(4) . .
Cu1 O11 C12 C13 178.8(2) . .
O11 C12 C13 C14 -176.2(3) . .
C21 C12 C13 C14 3.4(4) . .
C12 C13 C14 C15 -1.1(5) . .
C13 C14 C15 C16 178.1(3) . .
C13 C14 C15 C20 -2.4(5) . .
C14 C15 C16 C17 178.3(3) . .
C20 C15 C16 C17 -1.2(5) . .
C15 C16 C17 C18 -1.2(5) . .
C16 C17 C18 C19 2.5(5) . .
C17 C18 C19 C20 -1.6(5) . .
C18 C19 C20 C15 -0.7(4) . .
C18 C19 C20 C21 178.3(3) . .
C16 C15 C20 C19 2.1(4) . .
C14 C15 C20 C19 -177.4(3) . .
C16 C15 C20 C21 -177.0(3) . .
C14 C15 C20 C21 3.5(4) . .
O11 C12 C21 C22 -0.9(5) . .
C13 C12 C21 C22 179.5(3) . .
O11 C12 C21 C20 177.4(3) . .
C13 C12 C21 C20 -2.1(4) . .
C19 C20 C21 C12 179.7(3) . .
C15 C20 C21 C12 -1.3(4) . .
C19 C20 C21 C22 -1.9(4) . .
C15 C20 C21 C22 177.1(3) . .
C4 N8 C22 C21 173.2(3) . .
Cu1 N8 C22 C21 -8.9(4) . .
C12 C21 C22 N8 6.1(5) . .
C20 C21 C22 N8 -172.3(3) . .
